data_4343911
loop_
_publ_author_name
'Simmons, C.J.'
'Stratemeier, H.'
'Hitchman, M.A.'
'Riley, M.J.'

_publ_section_title
;
 Influence of lattice interactions on the Jahn-Teller distortion of the
 [Cu (H2 O)6](2+) ion: dependence of the crystal structure of K2 [Cu (H2
 O)6] (S O4)(2x) (Se O4)(2-2x) upon the sulfate/selenate ratio
;
_journal_name_full 'Inorganic Chemistry'
_journal_page_first 1021
_journal_page_last 1031
_journal_volume 45
_journal_year 2006
_chemical_formula_sum 'Cu H12 K2 O14 S1.37 Se0.63'
_chemical_name_systematic 'K2 (Cu (H2 O)6) (S O4)1.37 (Se O4)0.63'
_space_group_IT_number 14
_symmetry_space_group_name_Hall '-P 2yab'
_symmetry_space_group_name_H-M 'P 1 21/a 1'
_cell_angle_alpha 90
_cell_angle_beta 104
_cell_angle_gamma 90
_cell_formula_units_Z 2
_cell_length_a 9.1062
_cell_length_b 12.1418
_cell_length_c 6.1901
_cell_volume 664.083
_citation_journal_id_ASTM INOCAJ
_cod_data_source_file Simmons_INOCAJ_2006_674.cif
_cod_data_source_block H12Cu1K2O14S1.37Se0.63
_cod_original_cell_volume 664.0825
_cod_original_sg_symbol_Hall '-P 2ybc (z,y,-x)'
_cod_original_formula_sum 'H12 Cu1 K2 O14 S1.37 Se0.63'
_cod_database_code 4343911

loop_
_symmetry_equiv_pos_as_xyz
x,y,z
-x+1/2,y+1/2,-z
-x,-y,-z
x-1/2,-y-1/2,z

loop_
_atom_site_label
_atom_site_type_symbol
_atom_site_fract_x
_atom_site_fract_y
_atom_site_fract_z
_atom_site_occupancy
_atom_site_U_iso_or_equiv
O10 O-2 0.2678 0.0535 0.5841 0.315 0.0
H6 H+1 0.035 -0.1275 0.316 1 0.0
H1 H+1 0.196 0.09 0.288 1 0.0
O4 O-2 0.3933 0.17042 0.9519 0.685 0.0
O2 O-2 0.5486 0.0777 0.7292 0.685 0.0
H4 H+1 -0.158 0.1712 0.014 1 0.0
H5 H+1 -0.097 -0.052 0.34 1 0.0
K1 K+1 0.12577 0.34463 0.34158 1 0.0
O7 O-2 -0.0039 -0.06368 0.28563 1 0.0
Se1 Se+6 0.41131 0.14046 0.7281 0.315 0.0
O8 O-2 0.3874 0.2397 0.5848 0.315 0.0
O5 O-2 0.16054 0.11121 0.16339 1 0.0
O11 O-2 0.372 0.163 0.9594 0.315 0.0
O9 O-2 0.552 0.0645 0.7552 0.315 0.0
S1 S+6 0.39512 0.12849 0.71508 0.6852 0.0
H3 H+1 -0.259 0.112 -0.044 1 0.0
O6 O-2 -0.18571 0.11815 0.03823 1 0.0
O3 O-2 0.2724 0.0625 0.6173 0.685 0.0
H2 H+1 0.233 0.1239 0.104 1 0.0
O1 O-2 0.4045 0.2369 0.5744 0.685 0.0
Cu1 Cu+2 0 0 0 1 0.0
